data_7049394
loop_
_publ_author_name
'Dehnhardt, Natalie'
'B\"oth, Andr\'e'
'Heine, Johanna'

_publ_section_title
;
 Surprising discoveries on the way to an old compound: four transient
 iodido antimonates
;
_journal_name_full 'Dalton Transactions'
_journal_paper_doi 10.1039/C9DT00575G
_journal_year 2019
_chemical_formula_moiety 'I4 Sb, I3 Sb, C8 H12 Cu N4'
_chemical_formula_sum 'C8 H12 Cu I7 N4 Sb2'
_chemical_formula_weight 1359.56
_space_group_crystal_system monoclinic
_space_group_IT_number 14
_space_group_name_Hall '-P 2yn'
_space_group_name_H-M_alt 'P 1 21/n 1'
_symmetry_space_group_name_Hall '-P 2yn'
_symmetry_space_group_name_H-M 'P 1 21/n 1'
_atom_sites_solution_hydrogens geom
_atom_sites_solution_primary dual
_audit_creation_date 2018-11-15
_audit_creation_method
;
Olex2 1.2
(compiled 2018.05.29 svn.r3508 for OlexSys, GUI svn.r5506)
;
_audit_update_record
;
2018-11-26 deposited with the CCDC.    2019-03-18 downloaded from the CCDC.
;
_cell_angle_alpha 90
_cell_angle_beta 92.449(3)
_cell_angle_gamma 90
_cell_formula_units_Z 4
_cell_length_a 7.3965(2)
_cell_length_b 16.7953(7)
_cell_length_c 21.6770(7)
_cell_measurement_reflns_used 26975
_cell_measurement_temperature 100
_cell_measurement_theta_max 32.24
_cell_measurement_theta_min 1.88
_cell_volume 2690.40(16)
_computing_molecular_graphics 'Olex2 (Dolomanov et al., 2009)'
_computing_publication_material 'Olex2 (Dolomanov et al., 2009)'
_computing_structure_refinement 'XL (Sheldrick, 2008)'
_computing_structure_solution 'XT (Sheldrick, 2015)'
_diffrn_ambient_temperature 100
_diffrn_measured_fraction_theta_full 1.000
_diffrn_measured_fraction_theta_max 0.992
_diffrn_measurement_device_type 'Stoe IPDS-II'
_diffrn_measurement_method 'area detetor, \w scans'
_diffrn_radiation_monochromator graphite
_diffrn_radiation_type MoK\a
_diffrn_radiation_wavelength 0.71073
_diffrn_reflns_av_R_equivalents 0.1101
_diffrn_reflns_av_unetI/netI 0.0775
_diffrn_reflns_Laue_measured_fraction_full 1.000
_diffrn_reflns_Laue_measured_fraction_max 0.992
_diffrn_reflns_limit_h_max 9
_diffrn_reflns_limit_h_min -10
_diffrn_reflns_limit_k_max 25
_diffrn_reflns_limit_k_min -24
_diffrn_reflns_limit_l_max 32
_diffrn_reflns_limit_l_min -32
_diffrn_reflns_number 55242
_diffrn_reflns_point_group_measured_fraction_full 1.000
_diffrn_reflns_point_group_measured_fraction_max 0.992
_diffrn_reflns_theta_full 25.242
_diffrn_reflns_theta_max 31.980
_diffrn_reflns_theta_min 1.881
_diffrn_source 'sealed X-ray tube'
_exptl_absorpt_coefficient_mu 10.810
_exptl_absorpt_correction_T_max 0.5577
_exptl_absorpt_correction_T_min 0.2349
_exptl_absorpt_correction_type numerical
_exptl_absorpt_process_details 'STOE X-Red32 1.63.4'
_exptl_crystal_colour orange
_exptl_crystal_colour_primary orange
_exptl_crystal_density_diffrn 3.357
_exptl_crystal_description 'rect. Prism'
_exptl_crystal_F_000 2360
_exptl_crystal_size_max 0.243
_exptl_crystal_size_mid 0.079
_exptl_crystal_size_min 0.059
_refine_diff_density_max 2.675
_refine_diff_density_min -3.415
_refine_diff_density_rms 0.394
_refine_ls_extinction_method none
_refine_ls_goodness_of_fit_ref 0.805
_refine_ls_hydrogen_treatment constr
_refine_ls_matrix_type full
_refine_ls_number_parameters 203
_refine_ls_number_reflns 9237
_refine_ls_number_restraints 0
_refine_ls_restrained_S_all 0.805
_refine_ls_R_factor_all 0.0575
_refine_ls_R_factor_gt 0.0312
_refine_ls_shift/su_max 0.002
_refine_ls_shift/su_mean 0.000
_refine_ls_structure_factor_coef Fsqd
_refine_ls_weighting_details 'w=1/[\s^2^(Fo^2^)+(0.0241P)^2^] where P=(Fo^2^+2Fc^2^)/3'
_refine_ls_weighting_scheme calc
_refine_ls_wR_factor_gt 0.0639
_refine_ls_wR_factor_ref 0.0671
_reflns_Friedel_coverage 0.000
_reflns_number_gt 6076
_reflns_number_total 9237
_reflns_threshold_expression 'I > 2\s(I)'
_cod_data_source_file c9dt00575g2.cif
_cod_data_source_block compound4
_cod_database_code 7049394
_shelx_shelxl_version_number 2014/7
_shelx_space_group_comment
;
The symmetry employed for this shelxl refinement is uniquely defined
by the following loop, which should always be used as a source of
symmetry information in preference to the above space-group names.
They are only intended as comments.
;
_shelx_estimated_absorpt_t_max 0.568
_shelx_estimated_absorpt_t_min 0.179
_olex2_refinement_description
;
1. Fixed Uiso
 At 1.5 times of:
  All C(H,H,H) groups
2.a Idealised Me refined as rotating group:
 C4(H4A,H4B,H4C), C2(H2A,H2B,H2C), C8(H8A,H8B,H8C), C6(H6A,H6B,H6C)
;
_olex2_submission_special_instructions 'No special instructions were received'

loop_
_space_group_symop_operation_xyz
'x, y, z'
'-x+1/2, y+1/2, -z+1/2'
'-x, -y, -z'
'x-1/2, -y-1/2, z-1/2'

loop_
_atom_site_label
_atom_site_type_symbol
_atom_site_fract_x
_atom_site_fract_y
_atom_site_fract_z
_atom_site_U_iso_or_equiv
_atom_site_adp_type
_atom_site_occupancy
_atom_site_site_symmetry_order
_atom_site_calc_flag
_atom_site_refinement_flags_posn
I4 I 0.57112(5) 0.93599(2) 0.41681(2) 0.01438(6) Uani 1 1 d .
I5 I 0.40665(5) 0.79969(2) 0.57056(2) 0.01693(7) Uani 1 1 d .
Sb2 Sb 0.24521(5) 0.92206(2) 0.49568(2) 0.01264(7) Uani 1 1 d .
I6 I -0.06380(5) 0.93252(2) 0.58072(2) 0.01696(7) Uani 1 1 d .
Sb1 Sb 0.40493(5) 1.07614(2) 0.31669(2) 0.01435(7) Uani 1 1 d .
I7 I 0.07937(5) 0.81124(2) 0.41421(2) 0.01925(7) Uani 1 1 d .
I1 I 0.72713(5) 1.07778(2) 0.25720(2) 0.02056(7) Uani 1 1 d .
I3 I 0.23946(6) 0.95807(2) 0.24506(2) 0.02352(8) Uani 1 1 d .
I2 I 0.26027(6) 1.20933(2) 0.25458(2) 0.02597(9) Uani 1 1 d .
Cu1 Cu 0.40507(10) 0.55760(4) 0.58082(3) 0.02155(14) Uani 1 1 d .
N1 N 0.6456(7) 0.6077(3) 0.57076(19) 0.0221(9) Uani 1 1 d .
N3 N 0.3113(7) 0.6083(3) 0.65556(19) 0.0220(9) Uani 1 1 d .
N2 N 0.4258(7) 0.4402(3) 0.5936(2) 0.0230(9) Uani 1 1 d .
C5 C 0.2812(8) 0.6349(3) 0.7019(2) 0.0216(11) Uani 1 1 d .
N4 N 0.2382(7) 0.5696(3) 0.50726(18) 0.0241(10) Uani 1 1 d .
C1 C 0.7696(8) 0.6466(3) 0.5737(2) 0.0210(11) Uani 1 1 d .
C3 C 0.4291(8) 0.3735(3) 0.5953(2) 0.0193(10) Uani 1 1 d .
C7 C 0.1618(8) 0.5688(3) 0.4613(2) 0.0228(11) Uani 1 1 d .
C4 C 0.4325(10) 0.2857(4) 0.5968(3) 0.0309(14) Uani 1 1 d .
H4A H 0.4790 0.2655 0.5582 0.046 Uiso 1 1 calc GR
H4B H 0.3097 0.2655 0.6017 0.046 Uiso 1 1 calc GR
H4C H 0.5112 0.2678 0.6316 0.046 Uiso 1 1 calc GR
C2 C 0.9260(9) 0.7008(4) 0.5783(3) 0.0259(13) Uani 1 1 d .
H2A H 0.9253 0.7353 0.5418 0.039 Uiso 1 1 calc GR
H2B H 1.0381 0.6696 0.5806 0.039 Uiso 1 1 calc GR
H2C H 0.9189 0.7336 0.6155 0.039 Uiso 1 1 calc GR
C8 C 0.0620(10) 0.5667(4) 0.4014(2) 0.0321(14) Uani 1 1 d .
H8A H 0.1270 0.5331 0.3727 0.048 Uiso 1 1 calc GR
H8B H 0.0514 0.6208 0.3847 0.048 Uiso 1 1 calc GR
H8C H -0.0591 0.5447 0.4067 0.048 Uiso 1 1 calc GR
C6 C 0.2402(11) 0.6676(5) 0.7612(3) 0.0379(17) Uani 1 1 d .
H6A H 0.2551 0.7255 0.7604 0.057 Uiso 1 1 calc GR
H6B H 0.3227 0.6448 0.7932 0.057 Uiso 1 1 calc GR
H6C H 0.1151 0.6545 0.7705 0.057 Uiso 1 1 calc GR

loop_
_atom_site_aniso_label
_atom_site_aniso_U_11
_atom_site_aniso_U_22
_atom_site_aniso_U_33
_atom_site_aniso_U_23
_atom_site_aniso_U_13
_atom_site_aniso_U_12
I4 0.01375(16) 0.01212(13) 0.01739(12) -0.00058(11) 0.00218(11) 0.00004(13)
I5 0.01772(18) 0.01195(14) 0.02087(14) 0.00190(11) -0.00225(12) 0.00150(12)
Sb2 0.01151(16) 0.01049(14) 0.01589(13) 0.00034(11) 0.00045(11) 0.00013(13)
I6 0.01452(17) 0.01697(14) 0.01969(13) 0.00483(12) 0.00419(11) 0.00351(14)
Sb1 0.01418(17) 0.01335(15) 0.01558(13) 0.00073(12) 0.00116(11) -0.00020(13)
I7 0.01793(18) 0.01715(14) 0.02233(14) -0.00418(13) -0.00293(12) -0.00169(14)
I1 0.01574(17) 0.02382(17) 0.02242(14) -0.00116(13) 0.00448(12) -0.00032(15)
I3 0.0231(2) 0.02298(17) 0.02437(16) -0.00430(13) -0.00021(14) -0.00778(15)
I2 0.0262(2) 0.02189(17) 0.02978(17) 0.00902(14) 0.00052(15) 0.00672(16)
Cu1 0.0227(4) 0.0173(3) 0.0247(3) -0.0008(2) 0.0017(3) -0.0012(3)
N1 0.020(3) 0.018(2) 0.028(2) 0.0004(17) 0.0028(18) -0.0006(19)
N3 0.024(3) 0.017(2) 0.025(2) 0.0048(17) 0.0020(18) 0.003(2)
N2 0.024(3) 0.018(2) 0.027(2) 0.0004(18) 0.0045(18) 0.002(2)
C5 0.027(3) 0.012(2) 0.025(2) 0.0029(19) -0.004(2) 0.004(2)
N4 0.024(3) 0.024(2) 0.024(2) 0.0011(18) 0.0025(18) 0.002(2)
C1 0.022(3) 0.017(2) 0.024(2) 0.0015(19) 0.000(2) 0.004(2)
C3 0.015(3) 0.019(2) 0.025(2) -0.002(2) 0.0043(19) 0.000(2)
C7 0.021(3) 0.021(2) 0.026(2) -0.002(2) 0.005(2) -0.001(2)
C4 0.035(4) 0.022(3) 0.036(3) -0.001(2) -0.002(3) -0.005(3)
C2 0.028(4) 0.021(3) 0.029(3) 0.000(2) -0.003(2) -0.004(2)
C8 0.035(4) 0.037(3) 0.024(2) -0.002(2) 0.000(2) -0.007(3)
C6 0.037(4) 0.054(5) 0.023(3) -0.010(3) 0.006(3) -0.009(4)

loop_
_atom_type_symbol
_atom_type_description
_atom_type_scat_dispersion_real
_atom_type_scat_dispersion_imag
_atom_type_scat_source
C C 0.0033 0.0016 'International Tables Vol C Tables 4.2.6.8 and 6.1.1.4'
H H 0.0000 0.0000 'International Tables Vol C Tables 4.2.6.8 and 6.1.1.4'
Cu Cu 0.3201 1.2651 'International Tables Vol C Tables 4.2.6.8 and 6.1.1.4'
I I -0.4742 1.8119 'International Tables Vol C Tables 4.2.6.8 and 6.1.1.4'
N N 0.0061 0.0033 'International Tables Vol C Tables 4.2.6.8 and 6.1.1.4'
Sb Sb -0.5866 1.5461 'International Tables Vol C Tables 4.2.6.8 and 6.1.1.4'

loop_
_geom_angle_atom_site_label_1
_geom_angle_atom_site_label_2
_geom_angle_atom_site_label_3
_geom_angle
_geom_angle_site_symmetry_3
I4 Sb2 I6 88.580(11) 3_576
I5 Sb2 I4 93.044(14) .
I5 Sb2 I6 90.225(13) .
I5 Sb2 I6 176.178(15) 3_576
I6 Sb2 I4 171.496(15) .
I6 Sb2 I6 87.700(12) 3_576
I7 Sb2 I4 91.894(13) .
I7 Sb2 I5 92.367(14) .
I7 Sb2 I6 95.815(15) .
I7 Sb2 I6 91.036(12) 3_576
Sb2 I6 Sb2 92.299(12) 3_576
I1 Sb1 I3 96.605(15) .
I1 Sb1 I2 95.009(15) .
I3 Sb1 I2 98.731(15) .
N1 Cu1 N2 111.7(2) .
N3 Cu1 N1 104.68(19) .
N3 Cu1 N2 109.78(18) .
N3 Cu1 N4 112.7(2) .
N4 Cu1 N1 113.42(19) .
N4 Cu1 N2 104.7(2) .
C1 N1 Cu1 166.0(5) .
C5 N3 Cu1 170.2(5) .
C3 N2 Cu1 173.2(5) .
N3 C5 C6 178.9(7) .
C7 N4 Cu1 169.3(5) .
N1 C1 C2 177.2(6) .
N2 C3 C4 179.3(6) .
N4 C7 C8 179.2(7) .

loop_
_geom_bond_atom_site_label_1
_geom_bond_atom_site_label_2
_geom_bond_distance
_geom_bond_site_symmetry_2
I4 Sb2 3.0233(5) .
I5 Sb2 2.8492(4) .
Sb2 I6 3.2123(4) 3_576
Sb2 I6 3.0023(5) .
Sb2 I7 2.8112(4) .
I6 Sb2 3.2123(4) 3_576
Sb1 I1 2.7578(5) .
Sb1 I3 2.7710(5) .
Sb1 I2 2.7997(5) .
Cu1 N1 1.988(5) .
Cu1 N3 1.982(5) .
Cu1 N2 1.997(5) .
Cu1 N4 1.984(4) .
N1 C1 1.126(7) .
N3 C5 1.131(7) .
N2 C3 1.120(7) .
C5 C6 1.442(8) .
N4 C7 1.124(6) .
C1 C2 1.471(8) .
C3 C4 1.476(8) .
C7 C8 1.467(7) .
